data_1553173
loop_
_publ_author_name
'Lao, Ye-Xing'
'Wu, Jia-Qiang'
'Chen, Yunyun'
'Zhang, Shang-Shi'
'Li, Qingjiang'
'Wang, Honggen'

_publ_section_title
;
 Palladium-catalyzed methylene C(sp3)--H arylation of the adamantyl
 scaffold
;
_journal_issue 10
_journal_name_full 'Organic Chemistry Frontiers'
_journal_page_first 1374
_journal_paper_doi 10.1039/C5QO00218D
_journal_volume 2
_journal_year 2015
_chemical_absolute_configuration ad
_chemical_formula_moiety 'C26 H23 Cl F7 N O'
_chemical_formula_sum 'C26 H23 Cl F7 N O'
_chemical_formula_weight 533.90
_space_group_crystal_system monoclinic
_space_group_IT_number 9
_space_group_name_Hall 'C -2yc'
_space_group_name_H-M_alt 'C 1 c 1'
_atom_sites_solution_hydrogens geom
_atom_sites_solution_primary direct
_atom_sites_solution_secondary difmap
_audit_creation_date 2015-01-07
_audit_creation_method
;
Olex2 1.2
(compiled 2014.12.26 svn.r3119 for OlexSys, GUI svn.r4975)
;
_audit_update_record
;
2015-02-04 deposited with the CCDC.
2015-08-14 downloaded from the CCDC.
;
_cell_angle_alpha 90.00
_cell_angle_beta 101.9969(10)
_cell_angle_gamma 90.00
_cell_formula_units_Z 8
_cell_length_a 12.89225(14)
_cell_length_b 15.11065(14)
_cell_length_c 24.8076(3)
_cell_measurement_reflns_used 8060
_cell_measurement_temperature 100(2)
_cell_measurement_theta_max 71.6000
_cell_measurement_theta_min 3.6320
_cell_volume 4727.22(9)
_computing_cell_refinement
;
CrysAlisPro, Agilent Technologies,
Version 1.171.37.34 (release 22-05-2014 CrysAlis171 .NET)
(compiled May 22 2014,16:03:01)
;
_computing_data_collection
;
CrysAlisPro, Agilent Technologies,
Version 1.171.37.34 (release 22-05-2014 CrysAlis171 .NET)
(compiled May 22 2014,16:03:01)
;
_computing_data_reduction
;
CrysAlisPro, Agilent Technologies,
Version 1.171.37.34 (release 22-05-2014 CrysAlis171 .NET)
(compiled May 22 2014,16:03:01)
;
_computing_molecular_graphics 'Olex2 (Dolomanov et al., 2009)'
_computing_publication_material 'Olex2 (Dolomanov et al., 2009)'
_computing_structure_refinement 'XL (Sheldrick, 2008)'
_computing_structure_solution 'XS (Sheldrick, 2008)'
_diffrn_ambient_temperature 100(2)
_diffrn_detector 'CCD plate'
_diffrn_detector_area_resol_mean 8.2417
_diffrn_detector_type Onyx
_diffrn_measured_fraction_theta_full 0.973
_diffrn_measured_fraction_theta_max 0.973
_diffrn_measurement_details
;
#__ type_ start__ end____ width___ exp.time_
  1 omega   26.00  121.00   1.0000    1.0000
omega____ theta____ kappa____ phi______ frames
    -       42.2034   77.0000  -90.0000 95

#__ type_ start__ end____ width___ exp.time_
  2 omega   79.00  167.00   1.0000    4.0000
omega____ theta____ kappa____ phi______ frames
    -      100.0000   77.0000   30.0000 88

#__ type_ start__ end____ width___ exp.time_
  3 omega   84.00  164.00   1.0000    4.0000
omega____ theta____ kappa____ phi______ frames
    -      100.0000   77.0000   90.0000 80

#__ type_ start__ end____ width___ exp.time_
  4 omega   79.00  175.00   1.0000    4.0000
omega____ theta____ kappa____ phi______ frames
    -      100.0000   77.0000   60.0000 96

#__ type_ start__ end____ width___ exp.time_
  5 omega   66.00   92.00   1.0000    4.0000
omega____ theta____ kappa____ phi______ frames
    -      100.0000   77.0000  -30.0000 26

#__ type_ start__ end____ width___ exp.time_
  6 omega   69.00  159.00   1.0000    4.0000
omega____ theta____ kappa____ phi______ frames
    -      100.0000   77.0000    0.0000 90

#__ type_ start__ end____ width___ exp.time_
  7 omega    8.00   35.00   1.0000    1.0000
omega____ theta____ kappa____ phi______ frames
    -      -42.2034   77.0000 -150.0000 27

#__ type_ start__ end____ width___ exp.time_
  8 omega  -63.00    7.00   1.0000    1.0000
omega____ theta____ kappa____ phi______ frames
    -      -42.2034   77.0000   90.0000 70

#__ type_ start__ end____ width___ exp.time_
  9 omega -126.00  -26.00   1.0000    4.0000
omega____ theta____ kappa____ phi______ frames
    -      -95.0000   77.0000  120.0000 100
;
_diffrn_measurement_device 'four-circle diffractometer'
_diffrn_measurement_device_type 'Xcalibur, Onyx, Nova'
_diffrn_measurement_method '\w scans'
_diffrn_orient_matrix_UB_11 0.0446969000
_diffrn_orient_matrix_UB_12 0.0687757000
_diffrn_orient_matrix_UB_13 -0.0350099000
_diffrn_orient_matrix_UB_21 0.0214737000
_diffrn_orient_matrix_UB_22 0.0639070000
_diffrn_orient_matrix_UB_23 0.0494406000
_diffrn_orient_matrix_UB_31 0.1116633000
_diffrn_orient_matrix_UB_32 -0.0397641000
_diffrn_orient_matrix_UB_33 0.0189621000
_diffrn_radiation_monochromator mirror
_diffrn_radiation_probe x-ray
_diffrn_radiation_type CuK\a
_diffrn_radiation_wavelength 1.54184
_diffrn_reflns_av_R_equivalents 0.0236
_diffrn_reflns_av_unetI/netI 0.0332
_diffrn_reflns_limit_h_max 15
_diffrn_reflns_limit_h_min -15
_diffrn_reflns_limit_k_max 12
_diffrn_reflns_limit_k_min -18
_diffrn_reflns_limit_l_max 29
_diffrn_reflns_limit_l_min -30
_diffrn_reflns_number 10465
_diffrn_reflns_theta_full 71.56
_diffrn_reflns_theta_max 71.56
_diffrn_reflns_theta_min 3.64
_diffrn_source 'sealed X-ray tube'
_diffrn_source_type 'Nova (Cu) X-ray Source'
_exptl_absorpt_coefficient_mu 2.125
_exptl_absorpt_correction_T_max 1.00000
_exptl_absorpt_correction_T_min 0.33965
_exptl_absorpt_correction_type multi-scan
_exptl_absorpt_process_details
;
CrysAlisPro, Agilent Technologies,
Version 1.171.37.34 (release 22-05-2014 CrysAlis171 .NET)
(compiled May 22 2014,16:03:01)
Empirical absorption correction using spherical harmonics,
 implemented in SCALE3 ABSPACK scaling algorithm.
;
_exptl_crystal_colour colorless
_exptl_crystal_density_diffrn 1.500
_exptl_crystal_density_method 'not measured'
_exptl_crystal_description block
_exptl_crystal_F_000 2192
_exptl_crystal_size_max 0.3
_exptl_crystal_size_mid 0.3
_exptl_crystal_size_min 0.1
_refine_diff_density_max 0.295
_refine_diff_density_min -0.282
_refine_diff_density_rms 0.039
_refine_ls_abs_structure_details 'Flack H D (1983), Acta Cryst. A39, 876-881'
_refine_ls_abs_structure_Flack 0.003(10)
_refine_ls_extinction_method none
_refine_ls_goodness_of_fit_ref 1.041
_refine_ls_hydrogen_treatment constr
_refine_ls_matrix_type full
_refine_ls_number_parameters 653
_refine_ls_number_reflns 6282
_refine_ls_number_restraints 2
_refine_ls_restrained_S_all 1.040
_refine_ls_R_factor_all 0.0304
_refine_ls_R_factor_gt 0.0289
_refine_ls_shift/su_max 0.150
_refine_ls_shift/su_mean 0.009
_refine_ls_structure_factor_coef Fsqd
_refine_ls_weighting_details 'calc w=1/[\s^2^(Fo^2^)+(0.0409P)^2^+1.3158P] where P=(Fo^2^+2Fc^2^)/3'
_refine_ls_weighting_scheme calc
_refine_ls_wR_factor_gt 0.0725
_refine_ls_wR_factor_ref 0.0738
_reflns_number_gt 6078
_reflns_number_total 6282
_reflns_threshold_expression >2sigma(I)
_cod_data_source_file c5qo00218d2.cif
_cod_data_source_block lyx_2_141118
_cod_original_cell_volume 4727.22(8)
_cod_database_code 1553173
_reflns_odcompleteness_completeness 99.95
_reflns_odcompleteness_iscentric 1
_reflns_odcompleteness_theta 66.97
_olex2_refinement_description
;
1. Fixed Uiso
 At 1.2 times of:
  All C(H) groups, All C(H,H) groups, All N(H) groups
 At 1.5 times of:
  All C(H,H,H) groups
2.a Ternary CH refined with riding coordinates:
 C7(H7), C8(H8), C33(H33), C36(H36)
2.b Secondary CH2 refined with riding coordinates:
 C13(H13A,H13B), C15(H15A,H15B), C39(H39A,H39B), C35(H35A,H35B), C42(H42A,
 H42B), C40(H40A,H40B), C11(H11A,H11B), C37(H37A,H37B), C16(H16A,H16B), C9(H9A,
 H9B)
2.c Aromatic/amide H refined with riding coordinates:
 N2(H2), N1(H1), C6(H6), C28(H28), C32(H32), C30(H30), C4(H4), C3(H3),
 C31(H31), C2(H2A)
2.d Idealised Me refined as rotating group:
 C43(H43A,H43B,H43C), C44(H44A,H44B,H44C), C18(H18A,H18B,H18C), C17(H17A,H17B,
 H17C)
;
_olex2_submission_special_instructions 'No special instructions were received'

loop_
_space_group_symop_id
_space_group_symop_operation_xyz
1 'x, y, z'
2 'x, -y, z+1/2'
3 'x+1/2, y+1/2, z'
4 'x+1/2, -y+1/2, z+1/2'

loop_
_atom_site_label
_atom_site_type_symbol
_atom_site_fract_x
_atom_site_fract_y
_atom_site_fract_z
_atom_site_U_iso_or_equiv
_atom_site_adp_type
_atom_site_occupancy
_atom_site_calc_flag
_atom_site_refinement_flags_posn
Cl2 Cl -0.73964(4) -0.39282(4) -0.09545(3) 0.03368(13) Uani 1 d .
Cl1 Cl -1.09878(8) -0.19660(4) -0.32399(3) 0.0549(2) Uani 1 d .
F8 F -0.68781(11) -0.39996(9) -0.24017(5) 0.0285(3) Uani 1 d .
F1 F -1.00964(10) -0.57511(9) -0.12957(6) 0.0294(3) Uani 1 d .
F11 F -0.41303(11) -0.40131(9) -0.33918(5) 0.0299(3) Uani 1 d .
F9 F -0.82074(11) -0.46699(10) -0.32629(6) 0.0364(3) Uani 1 d .
O1 O -1.07811(13) -0.70010(10) -0.21589(6) 0.0261(3) Uani 1 d .
O2 O -0.35299(12) -0.46424(10) -0.23150(6) 0.0246(3) Uani 1 d .
F4 F -1.37094(11) -0.65312(10) -0.16896(6) 0.0322(3) Uani 1 d .
F10 F -0.54445(12) -0.46858(11) -0.42580(6) 0.0374(3) Uani 1 d .
F12 F -0.75293(13) -0.44337(12) -0.47380(6) 0.0450(4) Uani 1 d .
F3 F -1.35886(11) -0.69707(10) -0.06432(6) 0.0340(3) Uani 1 d .
F5 F -1.09735(14) -0.63856(10) 0.05340(6) 0.0401(4) Uani 1 d .
N2 N -0.47977(15) -0.35962(12) -0.24134(7) 0.0221(4) Uani 1 d .
H2 H -0.5017 -0.3120 -0.2283 0.027 Uiso 1 calc R
F14 F -0.86177(12) -0.49924(12) -0.42918(7) 0.0438(4) Uani 1 d .
F2 F -0.99451(11) -0.62092(11) -0.02517(6) 0.0366(3) Uani 1 d .
N1 N -1.19730(15) -0.59490(12) -0.20856(7) 0.0229(4) Uani 1 d .
H1 H -1.2383 -0.5532 -0.2240 0.027 Uiso 1 calc R
F6 F -1.13471(18) -0.76995(10) 0.02562(7) 0.0534(5) Uani 1 d .
C48 C -0.58170(19) -0.45465(15) -0.37977(9) 0.0270(5) Uani 1 d .
F13 F -0.73595(18) -0.57868(13) -0.44788(9) 0.0669(6) Uani 1 d .
C21 C -1.09586(18) -0.60617(14) -0.11396(9) 0.0237(4) Uani 1 d .
C46 C -0.54579(18) -0.40142(13) -0.28606(9) 0.0217(4) Uani 1 d .
C20 C -1.19050(18) -0.61424(13) -0.15249(9) 0.0215(4) Uani 1 d .
C51 C -0.65107(18) -0.41893(14) -0.28544(9) 0.0239(4) Uani 1 d .
F7 F -1.25871(15) -0.6794(2) 0.03525(7) 0.0758(7) Uani 1 d .
C10 C -1.16042(18) -0.62651(14) -0.30047(9) 0.0214(4) Uani 1 d .
C29 C -0.43345(18) -0.36691(14) -0.10435(9) 0.0226(4) Uani 1 d .
C49 C -0.68756(19) -0.47015(15) -0.37975(10) 0.0273(5) Uani 1 d .
C13 C -1.25747(19) -0.68709(14) -0.32327(9) 0.0254(5) Uani 1 d .
H13A H -1.2417 -0.7471 -0.3103 0.031 Uiso 1 calc R
H13B H -1.3183 -0.6667 -0.3094 0.031 Uiso 1 calc R
C15 C -1.1868(2) -0.71630(15) -0.40779(10) 0.0292(5) Uani 1 d .
H15A H -1.1692 -0.7766 -0.3960 0.035 Uiso 1 calc R
H15B H -1.2035 -0.7156 -0.4478 0.035 Uiso 1 calc R
C39 C -0.20850(18) -0.37868(14) -0.14998(9) 0.0231(4) Uani 1 d .
H39A H -0.1730 -0.3965 -0.1791 0.028 Uiso 1 calc R
H39B H -0.2238 -0.4317 -0.1310 0.028 Uiso 1 calc R
C45 C -0.38135(17) -0.39184(13) -0.21755(9) 0.0207(4) Uani 1 d .
C47 C -0.51208(19) -0.42084(15) -0.33460(9) 0.0250(4) Uani 1 d .
C22 C -1.08873(19) -0.62875(15) -0.05933(10) 0.0264(5) Uani 1 d .
C35 C -0.28485(18) -0.24825(14) -0.20609(9) 0.0237(4) Uani 1 d .
H35A H -0.2499 -0.2661 -0.2354 0.028 Uiso 1 calc R
H35B H -0.3495 -0.2172 -0.2226 0.028 Uiso 1 calc R
C50 C -0.72097(18) -0.45274(15) -0.33104(10) 0.0266(5) Uani 1 d .
C6 C -1.1361(2) -0.37095(16) -0.31538(11) 0.0317(5) Uani 1 d .
H6 H -1.1986 -0.3596 -0.3408 0.038 Uiso 1 calc R
C7 C -1.19152(18) -0.53033(14) -0.31904(9) 0.0234(4) Uani 1 d .
H7 H -1.2580 -0.5168 -0.3075 0.028 Uiso 1 calc R
C43 C -0.03290(19) -0.36783(16) -0.08389(11) 0.0302(5) Uani 1 d .
H43A H 0.0009 -0.3880 -0.1127 0.045 Uiso 1 calc GR
H43B H -0.0498 -0.4177 -0.0633 0.045 Uiso 1 calc GR
H43C H 0.0142 -0.3289 -0.0597 0.045 Uiso 1 calc GR
C8 C -1.2159(2) -0.53035(15) -0.38321(9) 0.0283(5) Uani 1 d .
H8 H -1.2343 -0.4700 -0.3963 0.034 Uiso 1 calc R
C25 C -1.27813(18) -0.64372(14) -0.13341(9) 0.0238(4) Uani 1 d .
C41 C -0.13458(18) -0.31831(15) -0.10918(9) 0.0243(4) Uani 1 d .
C28 C -0.54320(18) -0.35438(14) -0.11079(9) 0.0236(4) Uani 1 d .
H28 H -0.5759 -0.3078 -0.1323 0.028 Uiso 1 calc R
C44 C -0.1864(2) -0.10364(16) -0.19685(11) 0.0324(5) Uani 1 d .
H44A H -0.2511 -0.0736 -0.2128 0.049 Uiso 1 calc GR
H44B H -0.1505 -0.1208 -0.2255 0.049 Uiso 1 calc GR
H44C H -0.1416 -0.0648 -0.1715 0.049 Uiso 1 calc GR
C18 C -1.3789(2) -0.74694(18) -0.40726(11) 0.0373(6) Uani 1 d .
H18A H -1.3625 -0.8058 -0.3936 0.056 Uiso 1 calc GR
H18B H -1.3941 -0.7476 -0.4468 0.056 Uiso 1 calc GR
H18C H -1.4397 -0.7254 -0.3945 0.056 Uiso 1 calc GR
C42 C -0.11004(18) -0.23575(15) -0.14029(10) 0.0260(4) Uani 1 d .
H42A H -0.0636 -0.1969 -0.1150 0.031 Uiso 1 calc R
H42B H -0.0732 -0.2532 -0.1690 0.031 Uiso 1 calc R
C14 C -1.2843(2) -0.68645(15) -0.38630(10) 0.0285(5) Uani 1 d .
C34 C -0.31292(17) -0.33178(13) -0.17539(9) 0.0208(4) Uani 1 d .
C32 C -0.5581(2) -0.48046(15) -0.05316(9) 0.0283(5) Uani 1 d .
H32 H -0.5991 -0.5172 -0.0359 0.034 Uiso 1 calc R
C40 C -0.19235(18) -0.28870(15) -0.06403(9) 0.0248(4) Uani 1 d .
H40A H -0.1467 -0.2496 -0.0385 0.030 Uiso 1 calc R
H40B H -0.2081 -0.3400 -0.0436 0.030 Uiso 1 calc R
C1 C -1.0668(3) -0.30277(16) -0.29682(12) 0.0383(6) Uani 1 d .
C23 C -1.17627(19) -0.65815(15) -0.04018(9) 0.0259(5) Uani 1 d .
C33 C -0.37324(17) -0.29841(14) -0.13071(8) 0.0210(4) Uani 1 d .
H33 H -0.4274 -0.2576 -0.1501 0.025 Uiso 1 calc R
C11 C -1.06572(18) -0.65900(14) -0.32386(9) 0.0243(4) Uani 1 d .
H11A H -1.0047 -0.6218 -0.3101 0.029 Uiso 1 calc R
H11B H -1.0479 -0.7190 -0.3114 0.029 Uiso 1 calc R
C5 C -1.11249(19) -0.45760(14) -0.29590(9) 0.0260(5) Uani 1 d .
C12 C -1.0908(2) -0.65693(15) -0.38712(9) 0.0270(5) Uani 1 d .
C24 C -1.27188(18) -0.66574(15) -0.07898(10) 0.0253(4) Uani 1 d .
C19 C -1.13916(17) -0.64196(13) -0.23827(9) 0.0211(4) Uani 1 d .
C37 C -0.26831(19) -0.15846(14) -0.12008(10) 0.0248(4) Uani 1 d .
H37A H -0.2228 -0.1194 -0.0945 0.030 Uiso 1 calc R
H37B H -0.3327 -0.1265 -0.1358 0.030 Uiso 1 calc R
C30 C -0.3884(2) -0.43896(15) -0.07242(10) 0.0275(5) Uani 1 d .
H30 H -0.3162 -0.4500 -0.0681 0.033 Uiso 1 calc R
C16 C -1.3104(2) -0.59099(16) -0.40488(10) 0.0297(5) Uani 1 d .
H16A H -1.3279 -0.5885 -0.4448 0.036 Uiso 1 calc R
H16B H -1.3715 -0.5708 -0.3912 0.036 Uiso 1 calc R
C9 C -1.1196(2) -0.56088(15) -0.40509(10) 0.0289(5) Uani 1 d .
H9A H -1.0599 -0.5224 -0.3911 0.035 Uiso 1 calc R
H9B H -1.1351 -0.5572 -0.4450 0.035 Uiso 1 calc R
C17 C -0.9948(2) -0.68852(16) -0.40854(11) 0.0334(5) Uani 1 d .
H17A H -0.9345 -0.6526 -0.3931 0.050 Uiso 1 calc GR
H17B H -1.0092 -0.6838 -0.4480 0.050 Uiso 1 calc GR
H17C H -0.9801 -0.7491 -0.3980 0.050 Uiso 1 calc GR
C36 C -0.29581(18) -0.24037(14) -0.08926(9) 0.0246(4) Uani 1 d .
H36 H -0.3308 -0.2215 -0.0597 0.030 Uiso 1 calc R
C4 C -1.0195(2) -0.47023(16) -0.25643(10) 0.0293(5) Uani 1 d .
H4 H -1.0026 -0.5266 -0.2423 0.035 Uiso 1 calc R
C38 C -0.21158(19) -0.18572(14) -0.16626(10) 0.0250(4) Uani 1 d .
C3 C -0.9518(2) -0.40007(19) -0.23789(11) 0.0381(6) Uani 1 d .
H3 H -0.8908 -0.4101 -0.2112 0.046 Uiso 1 calc R
C31 C -0.4501(2) -0.49438(15) -0.04707(10) 0.0283(5) Uani 1 d .
H31 H -0.4184 -0.5415 -0.0257 0.034 Uiso 1 calc R
C27 C -0.60311(19) -0.41043(15) -0.08560(9) 0.0262(5) Uani 1 d .
C26 C -1.1676(2) -0.68696(18) 0.01881(10) 0.0333(5) Uani 1 d .
C2 C -0.9738(3) -0.31551(18) -0.25853(12) 0.0422(7) Uani 1 d .
H2A H -0.9274 -0.2689 -0.2470 0.051 Uiso 1 calc R
C52 C -0.7613(2) -0.49901(17) -0.43266(11) 0.0347(5) Uani 1 d .

loop_
_atom_site_aniso_label
_atom_site_aniso_U_11
_atom_site_aniso_U_22
_atom_site_aniso_U_33
_atom_site_aniso_U_23
_atom_site_aniso_U_13
_atom_site_aniso_U_12
Cl2 0.0264(3) 0.0366(3) 0.0390(3) -0.0001(2) 0.0091(2) -0.0026(2)
Cl1 0.0976(6) 0.0227(3) 0.0558(4) -0.0012(3) 0.0426(4) -0.0049(3)
F8 0.0294(7) 0.0344(7) 0.0232(6) -0.0017(5) 0.0092(5) -0.0002(6)
F1 0.0234(7) 0.0370(7) 0.0285(7) 0.0005(6) 0.0071(5) 0.0004(6)
F11 0.0233(7) 0.0405(7) 0.0264(7) 0.0001(5) 0.0061(5) 0.0042(6)
F9 0.0288(7) 0.0463(8) 0.0349(7) -0.0056(6) 0.0083(6) -0.0092(6)
O1 0.0310(8) 0.0256(7) 0.0214(7) 0.0013(6) 0.0044(6) 0.0104(7)
O2 0.0265(8) 0.0205(7) 0.0254(7) -0.0027(6) 0.0023(6) 0.0065(6)
F4 0.0265(7) 0.0409(8) 0.0271(7) -0.0009(6) 0.0009(5) -0.0038(6)
F10 0.0359(8) 0.0549(9) 0.0213(7) -0.0093(6) 0.0059(5) 0.0083(7)
F12 0.0406(9) 0.0658(10) 0.0251(7) 0.0014(7) -0.0009(6) -0.0037(8)
F3 0.0324(8) 0.0394(7) 0.0323(7) 0.0032(6) 0.0119(6) -0.0074(6)
F5 0.0593(10) 0.0373(8) 0.0209(7) -0.0037(6) 0.0021(6) -0.0022(7)
N2 0.0242(9) 0.0199(8) 0.0215(9) -0.0024(7) 0.0030(7) 0.0038(7)
F14 0.0331(8) 0.0581(10) 0.0364(8) -0.0065(7) -0.0015(6) -0.0108(7)
F2 0.0281(7) 0.0551(9) 0.0238(7) -0.0015(6) -0.0015(5) 0.0018(6)
N1 0.0288(10) 0.0215(8) 0.0187(8) 0.0018(7) 0.0057(7) 0.0084(7)
F6 0.0977(15) 0.0292(7) 0.0281(7) 0.0061(6) 0.0013(8) -0.0077(8)
C48 0.0288(12) 0.0280(11) 0.0242(11) -0.0024(9) 0.0055(9) 0.0069(9)
F13 0.0797(14) 0.0465(10) 0.0581(12) -0.0317(9) -0.0232(10) 0.0195(9)
C21 0.0242(11) 0.0232(10) 0.0240(11) -0.0001(8) 0.0059(8) 0.0033(8)
C46 0.0246(11) 0.0173(9) 0.0226(10) 0.0020(8) 0.0036(8) 0.0050(8)
C20 0.0288(12) 0.0166(9) 0.0194(10) -0.0004(8) 0.0055(8) 0.0048(8)
C51 0.0286(12) 0.0208(9) 0.0225(11) 0.0004(8) 0.0061(9) 0.0017(9)
F7 0.0406(10) 0.162(2) 0.0276(8) 0.0117(11) 0.0135(7) 0.0023(12)
C10 0.0268(11) 0.0201(9) 0.0170(9) 0.0003(8) 0.0042(8) 0.0030(8)
C29 0.0272(11) 0.0225(10) 0.0184(9) -0.0047(8) 0.0050(8) 0.0008(9)
C49 0.0310(12) 0.0229(10) 0.0268(11) -0.0025(9) 0.0031(9) 0.0013(9)
C13 0.0308(12) 0.0222(10) 0.0232(11) 0.0002(8) 0.0052(9) 0.0006(9)
C15 0.0417(14) 0.0243(10) 0.0213(10) -0.0005(9) 0.0056(9) -0.0001(10)
C39 0.0235(11) 0.0229(10) 0.0229(10) 0.0003(8) 0.0050(8) 0.0042(9)
C45 0.0235(10) 0.0202(10) 0.0192(10) 0.0021(8) 0.0064(8) 0.0023(8)
C47 0.0255(11) 0.0256(10) 0.0237(11) 0.0006(8) 0.0045(8) 0.0065(9)
C22 0.0271(12) 0.0271(11) 0.0236(11) -0.0013(9) 0.0021(9) 0.0056(9)
C35 0.0270(11) 0.0225(10) 0.0219(10) 0.0016(8) 0.0059(8) 0.0018(9)
C50 0.0250(12) 0.0242(10) 0.0303(12) 0.0004(9) 0.0048(9) -0.0006(9)
C6 0.0454(15) 0.0249(10) 0.0290(12) -0.0017(9) 0.0172(10) -0.0008(10)
C7 0.0279(11) 0.0212(10) 0.0212(10) 0.0012(8) 0.0056(8) 0.0036(9)
C43 0.0241(11) 0.0308(12) 0.0334(12) -0.0024(10) 0.0004(9) 0.0032(9)
C8 0.0402(13) 0.0221(10) 0.0220(11) 0.0038(9) 0.0054(9) 0.0036(10)
C25 0.0263(11) 0.0206(10) 0.0235(10) -0.0014(8) 0.0028(9) 0.0008(9)
C41 0.0221(11) 0.0252(11) 0.0245(11) -0.0016(8) 0.0022(8) 0.0017(9)
C28 0.0284(11) 0.0205(10) 0.0223(10) -0.0025(8) 0.0064(8) 0.0012(8)
C44 0.0357(13) 0.0283(11) 0.0350(13) 0.0010(10) 0.0116(10) -0.0018(10)
C18 0.0389(15) 0.0393(13) 0.0312(12) -0.0060(11) 0.0015(10) -0.0048(11)
C42 0.0246(11) 0.0278(10) 0.0266(11) -0.0018(9) 0.0076(8) -0.0001(9)
C14 0.0330(12) 0.0264(11) 0.0243(11) -0.0021(9) 0.0018(9) -0.0020(9)
C34 0.0232(10) 0.0187(9) 0.0201(9) 0.0001(8) 0.0038(8) 0.0021(8)
C32 0.0372(13) 0.0261(11) 0.0227(11) -0.0028(9) 0.0083(9) -0.0074(10)
C40 0.0274(11) 0.0257(10) 0.0205(10) -0.0007(8) 0.0035(8) -0.0026(9)
C1 0.0636(18) 0.0241(11) 0.0357(13) -0.0049(10) 0.0295(13) -0.0069(11)
C23 0.0313(12) 0.0241(10) 0.0213(10) 0.0006(8) 0.0036(9) 0.0046(9)
C33 0.0223(10) 0.0205(9) 0.0200(10) 0.0006(8) 0.0044(8) 0.0032(8)
C11 0.0277(11) 0.0218(10) 0.0237(11) 0.0000(8) 0.0061(8) 0.0033(8)
C5 0.0350(13) 0.0229(10) 0.0232(11) -0.0021(8) 0.0130(9) 0.0011(9)
C12 0.0353(12) 0.0236(11) 0.0240(11) 0.0009(9) 0.0107(9) 0.0013(9)
C24 0.0278(12) 0.0233(10) 0.0262(11) -0.0011(8) 0.0089(9) -0.0003(9)
C19 0.0219(10) 0.0190(9) 0.0215(10) -0.0002(8) 0.0027(8) 0.0016(8)
C37 0.0258(11) 0.0207(10) 0.0281(11) -0.0034(8) 0.0061(9) -0.0015(9)
C30 0.0313(12) 0.0262(11) 0.0246(10) -0.0016(9) 0.0052(9) 0.0015(9)
C16 0.0339(13) 0.0313(12) 0.0216(11) 0.0012(9) 0.0007(9) 0.0055(10)
C9 0.0402(13) 0.0248(11) 0.0228(11) 0.0022(9) 0.0095(9) -0.0012(10)
C17 0.0442(15) 0.0303(11) 0.0290(12) -0.0021(10) 0.0151(11) 0.0029(10)
C36 0.0292(12) 0.0242(10) 0.0221(10) -0.0028(8) 0.0088(9) 0.0008(9)
C4 0.0352(13) 0.0300(12) 0.0248(11) -0.0052(9) 0.0108(9) -0.0014(10)
C38 0.0253(11) 0.0224(10) 0.0277(11) -0.0014(9) 0.0068(8) 0.0007(9)
C3 0.0368(14) 0.0471(15) 0.0329(13) -0.0127(11) 0.0130(11) -0.0097(12)
C31 0.0375(13) 0.0231(10) 0.0232(11) 0.0014(9) 0.0036(9) -0.0006(10)
C27 0.0260(11) 0.0270(11) 0.0252(11) -0.0062(9) 0.0044(9) -0.0048(9)
C26 0.0366(13) 0.0389(13) 0.0252(12) 0.0035(10) 0.0079(10) 0.0000(11)
C2 0.0576(18) 0.0369(13) 0.0406(15) -0.0167(12) 0.0296(13) -0.0188(13)
C52 0.0364(14) 0.0335(13) 0.0315(12) -0.0068(10) 0.0006(10) 0.0039(10)

loop_
_atom_type_symbol
_atom_type_description
_atom_type_scat_dispersion_real
_atom_type_scat_dispersion_imag
_atom_type_scat_source
C C 0.0181 0.0091 'International Tables Vol C Tables 4.2.6.8 and 6.1.1.4'
H H 0.0000 0.0000 'International Tables Vol C Tables 4.2.6.8 and 6.1.1.4'
N N 0.0311 0.0180 'International Tables Vol C Tables 4.2.6.8 and 6.1.1.4'
O O 0.0492 0.0322 'International Tables Vol C Tables 4.2.6.8 and 6.1.1.4'
Cl Cl 0.3639 0.7018 'International Tables Vol C Tables 4.2.6.8 and 6.1.1.4'
F F 0.0727 0.0534 'International Tables Vol C Tables 4.2.6.8 and 6.1.1.4'

loop_
_geom_angle_atom_site_label_1
_geom_angle_atom_site_label_2
_geom_angle_atom_site_label_3
_geom_angle
C46 N2 H2 118.8
C45 N2 H2 118.8
C45 N2 C46 122.40(17)
C20 N1 H1 120.0
C19 N1 H1 120.0
C19 N1 C20 120.04(18)
F10 C48 C49 120.0(2)
F10 C48 C47 117.4(2)
C47 C48 C49 122.5(2)
F1 C21 C20 119.7(2)
F1 C21 C22 118.8(2)
C22 C21 C20 121.5(2)
C51 C46 N2 120.83(19)
C51 C46 C47 116.8(2)
C47 C46 N2 122.1(2)
C21 C20 N1 121.8(2)
C25 C20 N1 121.1(2)
C25 C20 C21 117.0(2)
F8 C51 C46 119.15(19)
F8 C51 C50 118.7(2)
C46 C51 C50 122.1(2)
C7 C10 C13 107.70(17)
C11 C10 C13 108.42(17)
C11 C10 C7 111.32(17)
C19 C10 C13 103.81(17)
C19 C10 C7 115.08(17)
C19 C10 C11 110.03(17)
C28 C29 C33 116.87(19)
C30 C29 C28 117.3(2)
C30 C29 C33 125.7(2)
C48 C49 C50 116.9(2)
C48 C49 C52 119.3(2)
C50 C49 C52 123.8(2)
C10 C13 H13A 109.4
C10 C13 H13B 109.4
H13A C13 H13B 108.0
C14 C13 C10 111.18(18)
C14 C13 H13A 109.4
C14 C13 H13B 109.4
H15A C15 H15B 107.9
C14 C15 H15A 109.2
C14 C15 H15B 109.2
C12 C15 H15A 109.2
C12 C15 H15B 109.2
C12 C15 C14 112.13(19)
H39A C39 H39B 108.0
C41 C39 H39A 109.3
C41 C39 H39B 109.3
C34 C39 H39A 109.3
C34 C39 H39B 109.3
C34 C39 C41 111.52(17)
O2 C45 N2 119.9(2)
O2 C45 C34 124.21(19)
N2 C45 C34 115.88(17)
F11 C47 C48 118.9(2)
F11 C47 C46 120.1(2)
C48 C47 C46 120.8(2)
F2 C22 C21 117.9(2)
F2 C22 C23 120.6(2)
C21 C22 C23 121.5(2)
H35A C35 H35B 108.0
C34 C35 H35A 109.4
C34 C35 H35B 109.4
C38 C35 H35A 109.4
C38 C35 H35B 109.4
C38 C35 C34 110.96(17)
F9 C50 C51 117.5(2)
F9 C50 C49 121.7(2)
C51 C50 C49 120.8(2)
C1 C6 H6 119.9
C1 C6 C5 120.1(3)
C5 C6 H6 120.0
C10 C7 H7 107.2
C10 C7 C8 106.75(17)
C8 C7 H7 107.2
C5 C7 C10 116.83(18)
C5 C7 H7 107.2
C5 C7 C8 111.20(18)
H43A C43 H43B 109.5
H43A C43 H43C 109.5
H43B C43 H43C 109.5
C41 C43 H43A 109.5
C41 C43 H43B 109.5
C41 C43 H43C 109.5
C7 C8 H8 108.8
C16 C8 C7 109.66(19)
C16 C8 H8 108.8
C9 C8 C7 110.91(19)
C9 C8 H8 108.8
C9 C8 C16 109.94(19)
F4 C25 C20 119.3(2)
F4 C25 C24 118.9(2)
C24 C25 C20 121.8(2)
C43 C41 C39 109.97(18)
C43 C41 C42 110.86(19)
C43 C41 C40 110.39(19)
C42 C41 C39 108.40(18)
C42 C41 C40 108.19(18)
C40 C41 C39 108.97(18)
C29 C28 H28 119.6
C27 C28 C29 120.8(2)
C27 C28 H28 119.6
H44A C44 H44B 109.5
H44A C44 H44C 109.5
H44B C44 H44C 109.5
C38 C44 H44A 109.5
C38 C44 H44B 109.5
C38 C44 H44C 109.5
H18A C18 H18B 109.5
H18A C18 H18C 109.5
H18B C18 H18C 109.5
C14 C18 H18A 109.5
C14 C18 H18B 109.5
C14 C18 H18C 109.5
C41 C42 H42A 109.3
C41 C42 H42B 109.3
H42A C42 H42B 108.0
C38 C42 C41 111.41(19)
C38 C42 H42A 109.3
C38 C42 H42B 109.3
C13 C14 C15 109.0(2)
C13 C14 C16 107.62(19)
C18 C14 C13 109.8(2)
C18 C14 C15 111.1(2)
C18 C14 C16 110.6(2)
C16 C14 C15 108.5(2)
C39 C34 C35 107.59(18)
C39 C34 C33 112.36(17)
C45 C34 C39 109.92(17)
C45 C34 C35 107.96(17)
C45 C34 C33 112.14(17)
C35 C34 C33 106.62(16)
C31 C32 H32 121.0
C27 C32 H32 121.0
C27 C32 C31 118.1(2)
C41 C40 H40A 109.5
C41 C40 H40B 109.5
C41 C40 C36 110.69(18)
H40A C40 H40B 108.1
C36 C40 H40A 109.5
C36 C40 H40B 109.5
C6 C1 Cl1 118.1(2)
C6 C1 C2 122.4(2)
C2 C1 Cl1 119.5(2)
C22 C23 C24 117.0(2)
C22 C23 C26 121.6(2)
C24 C23 C26 121.3(2)
C29 C33 C34 117.31(17)
C29 C33 H33 105.3
C29 C33 C36 114.59(17)
C34 C33 H33 105.3
C36 C33 C34 107.85(17)
C36 C33 H33 105.3
C10 C11 H11A 109.4
C10 C11 H11B 109.4
H11A C11 H11B 108.0
C12 C11 C10 111.38(19)
C12 C11 H11A 109.3
C12 C11 H11B 109.4
C6 C5 C7 117.4(2)
C4 C5 C6 117.5(2)
C4 C5 C7 125.1(2)
C15 C12 C11 108.32(18)
C15 C12 C9 109.0(2)
C11 C12 C9 107.56(18)
C17 C12 C15 111.1(2)
C17 C12 C11 109.7(2)
C17 C12 C9 111.07(19)
F3 C24 C25 118.1(2)
F3 C24 C23 120.7(2)
C25 C24 C23 121.2(2)
O1 C19 N1 120.16(19)
O1 C19 C10 121.85(19)
N1 C19 C10 117.72(18)
H37A C37 H37B 108.1
C36 C37 H37A 109.5
C36 C37 H37B 109.6
C36 C37 C38 110.49(17)
C38 C37 H37A 109.6
C38 C37 H37B 109.6
C29 C30 H30 119.5
C31 C30 C29 121.0(2)
C31 C30 H30 119.5
C8 C16 C14 110.5(2)
C8 C16 H16A 109.5
C8 C16 H16B 109.5
C14 C16 H16A 109.5
C14 C16 H16B 109.6
H16A C16 H16B 108.1
C8 C9 C12 110.32(19)
C8 C9 H9A 109.6
C8 C9 H9B 109.6
C12 C9 H9A 109.6
C12 C9 H9B 109.6
H9A C9 H9B 108.1
C12 C17 H17A 109.5
C12 C17 H17B 109.5
C12 C17 H17C 109.5
H17A C17 H17B 109.5
H17A C17 H17C 109.5
H17B C17 H17C 109.5
C40 C36 C33 112.77(18)
C40 C36 H36 109.2
C33 C36 H36 109.2
C37 C36 C40 108.40(19)
C37 C36 C33 108.04(18)
C37 C36 H36 109.2
C5 C4 H4 119.4
C3 C4 C5 121.2(2)
C3 C4 H4 119.4
C44 C38 C35 110.2(2)
C44 C38 C42 111.0(2)
C44 C38 C37 109.67(18)
C42 C38 C35 108.86(18)
C42 C38 C37 108.41(19)
C37 C38 C35 108.59(18)
C4 C3 H3 119.5
C2 C3 C4 121.1(3)
C2 C3 H3 119.5
C32 C31 C30 121.0(2)
C32 C31 H31 119.5
C30 C31 H31 119.5
C28 C27 Cl2 119.06(18)
C28 C27 C32 121.8(2)
C32 C27 Cl2 119.16(18)
F5 C26 C23 111.7(2)
F6 C26 F5 106.3(2)
F6 C26 F7 108.8(2)
F6 C26 C23 110.8(2)
F7 C26 F5 106.4(2)
F7 C26 C23 112.5(2)
C1 C2 C3 117.7(2)
C1 C2 H2A 121.1
C3 C2 H2A 121.1
F12 C52 C49 110.1(2)
F14 C52 F12 106.7(2)
F14 C52 F13 108.7(2)
F14 C52 C49 113.1(2)
F13 C52 F12 106.8(2)
F13 C52 C49 111.2(2)

loop_
_geom_bond_atom_site_label_1
_geom_bond_atom_site_label_2
_geom_bond_distance
Cl2 C27 1.746(2)
Cl1 C1 1.756(3)
F8 C51 1.337(3)
F1 C21 1.336(3)
F11 C47 1.338(3)
F9 C50 1.333(3)
O1 C19 1.232(3)
O2 C45 1.226(3)
F4 C25 1.338(3)
F10 C48 1.344(3)
F12 C52 1.344(3)
F3 C24 1.336(3)
F5 C26 1.330(3)
N2 H2 0.8600
N2 C46 1.401(3)
N2 C45 1.373(3)
F14 C52 1.316(3)
F2 C22 1.334(3)
N1 H1 0.8600
N1 C20 1.406(3)
N1 C19 1.357(3)
F6 C26 1.323(3)
C48 C49 1.385(3)
C48 C47 1.380(3)
F13 C52 1.323(3)
C21 C20 1.390(3)
C21 C22 1.382(3)
C46 C51 1.386(3)
C46 C47 1.394(3)
C20 C25 1.386(3)
C51 C50 1.389(3)
F7 C26 1.326(3)
C10 C13 1.559(3)
C10 C7 1.552(3)
C10 C11 1.537(3)
C10 C19 1.528(3)
C29 C28 1.403(3)
C29 C33 1.521(3)
C29 C30 1.399(3)
C49 C50 1.390(3)
C49 C52 1.516(3)
C13 H13A 0.9700
C13 H13B 0.9700
C13 C14 1.530(3)
C15 H15A 0.9700
C15 H15B 0.9700
C15 C14 1.532(4)
C15 C12 1.529(4)
C39 H39A 0.9700
C39 H39B 0.9700
C39 C41 1.538(3)
C39 C34 1.536(3)
C45 C34 1.521(3)
C22 C23 1.386(3)
C35 H35A 0.9700
C35 H35B 0.9700
C35 C34 1.555(3)
C35 C38 1.541(3)
C6 H6 0.9300
C6 C1 1.379(4)
C6 C5 1.407(3)
C7 H7 0.9800
C7 C8 1.557(3)
C7 C5 1.527(3)
C43 H43A 0.9600
C43 H43B 0.9600
C43 H43C 0.9600
C43 C41 1.527(3)
C8 H8 0.9800
C8 C16 1.529(4)
C8 C9 1.526(4)
C25 C24 1.377(3)
C41 C42 1.534(3)
C41 C40 1.535(3)
C28 H28 0.9300
C28 C27 1.380(3)
C44 H44A 0.9600
C44 H44B 0.9600
C44 H44C 0.9600
C44 C38 1.524(3)
C18 H18A 0.9600
C18 H18B 0.9600
C18 H18C 0.9600
C18 C14 1.526(4)
C42 H42A 0.9700
C42 H42B 0.9700
C42 C38 1.533(3)
C14 C16 1.530(3)
C34 C33 1.564(3)
C32 H32 0.9300
C32 C31 1.384(4)
C32 C27 1.382(4)
C40 H40A 0.9700
C40 H40B 0.9700
C40 C36 1.535(3)
C1 C2 1.380(5)
C23 C24 1.402(3)
C23 C26 1.509(3)
C33 H33 0.9800
C33 C36 1.548(3)
C11 H11A 0.9700
C11 H11B 0.9700
C11 C12 1.535(3)
C5 C4 1.394(4)
C12 C9 1.541(3)
C12 C17 1.521(3)
C37 H37A 0.9700
C37 H37B 0.9700
C37 C36 1.535(3)
C37 C38 1.538(3)
C30 H30 0.9300
C30 C31 1.392(4)
C16 H16A 0.9700
C16 H16B 0.9700
C9 H9A 0.9700
C9 H9B 0.9700
C17 H17A 0.9600
C17 H17B 0.9600
C17 H17C 0.9600
C36 H36 0.9800
C4 H4 0.9300
C4 C3 1.390(4)
C3 H3 0.9300
C3 C2 1.384(4)
C31 H31 0.9300
C2 H2A 0.9300

loop_
_geom_torsion_atom_site_label_1
_geom_torsion_atom_site_label_2
_geom_torsion_atom_site_label_3
_geom_torsion_atom_site_label_4
_geom_torsion
Cl1 C1 C2 C3 179.62(19)
F8 C51 C50 F9 -2.1(3)
F8 C51 C50 C49 177.4(2)
F1 C21 C20 N1 3.4(3)
F1 C21 C20 C25 -177.66(18)
F1 C21 C22 F2 -2.1(3)
F1 C21 C22 C23 177.53(19)
O2 C45 C34 C39 -4.7(3)
O2 C45 C34 C35 112.4(2)
O2 C45 C34 C33 -130.5(2)
F4 C25 C24 F3 1.1(3)
F4 C25 C24 C23 179.2(2)
F10 C48 C49 C50 -178.8(2)
F10 C48 C49 C52 -2.6(3)
F10 C48 C47 F11 2.0(3)
F10 C48 C47 C46 177.5(2)
N2 C46 C51 F8 -3.8(3)
N2 C46 C51 C50 173.9(2)
N2 C46 C47 F11 1.5(3)
N2 C46 C47 C48 -174.0(2)
N2 C45 C34 C39 176.65(18)
N2 C45 C34 C35 -66.3(2)
N2 C45 C34 C33 50.9(2)
F2 C22 C23 C24 -179.1(2)
F2 C22 C23 C26 -3.3(3)
N1 C20 C25 F4 -0.6(3)
N1 C20 C25 C24 177.8(2)
C48 C49 C50 F9 -178.7(2)
C48 C49 C50 C51 1.8(3)
C48 C49 C52 F12 -51.7(3)
C48 C49 C52 F14 -170.9(2)
C48 C49 C52 F13 66.5(3)
C21 C20 C25 F4 -179.59(19)
C21 C20 C25 C24 -1.2(3)
C21 C22 C23 C24 1.3(3)
C21 C22 C23 C26 177.0(2)
C46 N2 C45 O2 -7.7(3)
C46 N2 C45 C34 170.99(19)
C46 C51 C50 F9 -179.8(2)
C46 C51 C50 C49 -0.3(3)
C20 N1 C19 O1 -2.0(3)
C20 N1 C19 C10 172.11(19)
C20 C21 C22 F2 178.6(2)
C20 C21 C22 C23 -1.8(3)
C20 C25 C24 F3 -177.29(19)
C20 C25 C24 C23 0.8(3)
C51 C46 C47 F11 176.45(19)
C51 C46 C47 C48 0.9(3)
C10 C13 C14 C15 57.5(2)
C10 C13 C14 C18 179.51(19)
C10 C13 C14 C16 -60.0(2)
C10 C7 C8 C16 62.5(2)
C10 C7 C8 C9 -59.1(2)
C10 C7 C5 C6 175.6(2)
C10 C7 C5 C4 -5.3(3)
C10 C11 C12 C15 -59.2(2)
C10 C11 C12 C9 58.4(2)
C10 C11 C12 C17 179.37(18)
C29 C28 C27 Cl2 -179.32(17)
C29 C28 C27 C32 0.2(3)
C29 C33 C36 C40 77.4(2)
C29 C33 C36 C37 -162.77(18)
C29 C30 C31 C32 0.7(3)
C49 C48 C47 F11 -174.9(2)
C49 C48 C47 C46 0.7(3)
C13 C10 C7 C8 -61.5(2)
C13 C10 C7 C5 173.36(18)
C13 C10 C11 C12 58.9(2)
C13 C10 C19 O1 90.6(2)
C13 C10 C19 N1 -83.4(2)
C13 C14 C16 C8 59.3(3)
C15 C14 C16 C8 -58.6(2)
C15 C12 C9 C8 57.3(2)
C39 C41 C42 C38 58.8(2)
C39 C41 C40 C36 -58.1(2)
C39 C34 C33 C29 -77.1(2)
C39 C34 C33 C36 54.0(2)
C45 N2 C46 C51 130.7(2)
C45 N2 C46 C47 -54.5(3)
C45 C34 C33 C29 47.3(2)
C45 C34 C33 C36 178.45(17)
C47 C48 C49 C50 -2.0(3)
C47 C48 C49 C52 174.2(2)
C47 C46 C51 F8 -178.80(19)
C47 C46 C51 C50 -1.1(3)
C22 C21 C20 N1 -177.3(2)
C22 C21 C20 C25 1.7(3)
C22 C23 C24 F3 177.22(19)
C22 C23 C24 C25 -0.8(3)
C22 C23 C26 F5 35.6(3)
C22 C23 C26 F6 -82.7(3)
C22 C23 C26 F7 155.2(2)
C35 C34 C33 C29 165.23(18)
C35 C34 C33 C36 -63.6(2)
C50 C49 C52 F12 124.2(2)
C50 C49 C52 F14 5.1(3)
C50 C49 C52 F13 -117.6(3)
C6 C1 C2 C3 -1.1(4)
C6 C5 C4 C3 -1.3(3)
C7 C10 C13 C14 62.6(2)
C7 C10 C11 C12 -59.4(2)
C7 C10 C19 O1 -152.0(2)
C7 C10 C19 N1 34.0(3)
C7 C8 C16 C14 -62.3(2)
C7 C8 C9 C12 62.5(2)
C7 C5 C4 C3 179.7(2)
C43 C41 C42 C38 179.59(19)
C43 C41 C40 C36 -178.92(19)
C8 C7 C5 C6 52.8(3)
C8 C7 C5 C4 -128.2(2)
C41 C39 C34 C45 177.16(17)
C41 C39 C34 C35 59.8(2)
C41 C39 C34 C33 -57.2(2)
C41 C42 C38 C35 -58.7(2)
C41 C42 C38 C44 179.75(19)
C41 C42 C38 C37 59.2(2)
C41 C40 C36 C33 59.1(2)
C41 C40 C36 C37 -60.5(2)
C28 C29 C33 C34 -119.8(2)
C28 C29 C33 C36 112.2(2)
C28 C29 C30 C31 -1.6(3)
C18 C14 C16 C8 179.3(2)
C42 C41 C40 C36 59.6(2)
C14 C15 C12 C11 58.9(2)
C14 C15 C12 C9 -57.9(2)
C14 C15 C12 C17 179.4(2)
C34 C39 C41 C43 178.76(19)
C34 C39 C41 C42 -59.9(2)
C34 C39 C41 C40 57.6(2)
C34 C35 C38 C44 -179.10(19)
C34 C35 C38 C42 58.9(2)
C34 C35 C38 C37 -58.9(2)
C34 C33 C36 C40 -55.2(2)
C34 C33 C36 C37 64.6(2)
C40 C41 C42 C38 -59.2(2)
C1 C6 C5 C7 -178.7(2)
C1 C6 C5 C4 2.2(3)
C33 C29 C28 C27 -176.27(19)
C33 C29 C30 C31 175.6(2)
C11 C10 C13 C14 -58.0(2)
C11 C10 C7 C8 57.2(2)
C11 C10 C7 C5 -67.9(2)
C11 C10 C19 O1 -25.3(3)
C11 C10 C19 N1 160.73(19)
C11 C12 C9 C8 -59.9(3)
C5 C6 C1 Cl1 178.29(18)
C5 C6 C1 C2 -1.0(4)
C5 C7 C8 C16 -169.00(18)
C5 C7 C8 C9 69.4(2)
C5 C4 C3 C2 -0.8(4)
C12 C15 C14 C13 -58.5(2)
C12 C15 C14 C18 -179.7(2)
C12 C15 C14 C16 58.4(3)
C24 C23 C26 F5 -148.9(2)
C24 C23 C26 F6 92.8(3)
C24 C23 C26 F7 -29.2(4)
C19 N1 C20 C21 61.6(3)
C19 N1 C20 C25 -117.3(2)
C19 C10 C13 C14 -174.95(18)
C19 C10 C7 C8 -176.72(19)
C19 C10 C7 C5 58.1(3)
C19 C10 C11 C12 171.79(17)
C30 C29 C28 C27 1.1(3)
C30 C29 C33 C34 63.1(3)
C30 C29 C33 C36 -64.9(3)
C16 C8 C9 C12 -59.0(3)
C9 C8 C16 C14 59.9(3)
C17 C12 C9 C8 -180.0(2)
C36 C37 C38 C35 58.7(2)
C36 C37 C38 C44 179.2(2)
C36 C37 C38 C42 -59.4(2)
C4 C3 C2 C1 2.0(4)
C38 C35 C34 C39 -59.1(2)
C38 C35 C34 C45 -177.72(18)
C38 C35 C34 C33 61.6(2)
C38 C37 C36 C40 60.2(2)
C38 C37 C36 C33 -62.3(2)
C31 C32 C27 Cl2 178.43(17)
C31 C32 C27 C28 -1.1(3)
C27 C32 C31 C30 0.6(3)
C26 C23 C24 F3 1.5(3)
C26 C23 C24 C25 -176.6(2)
C52 C49 C50 F9 5.3(4)
C52 C49 C50 C51 -174.2(2)
